data_4350253
loop_
_publ_author_name
'Biswas, Papu'
'Ghosh, Meenakshi'
'Dutta, Sujit K.'
'Fl\"orke, Ulrich'
'Nag, Kamalaksha'

_publ_section_title
;
 Synthesis, reactivities, and magnetostructural properties of FeIII,
 FeIII-O-FeIII, and ZnIIFeIII-O-FeIIIZnII complexes of a
 tetraiminodiphenolate macrocycle.
;
_journal_issue 12
_journal_name_full 'Inorganic chemistry'
_journal_page_first 4830
_journal_page_last 4844
_journal_paper_doi 10.1021/ic060183b
_journal_volume 45
_journal_year 2006
_chemical_formula_sum 'C72 H68 Cl2 Fe2 N12 O29 P2 Zn2'
_chemical_formula_weight 1940.66
_space_group_IT_number 14
_space_group_name_Hall '-P 2yn'
_space_group_name_H-M_alt 'P 1 21/n 1'
_symmetry_cell_setting monoclinic
_symmetry_space_group_name_H-M 'P 1 21/n 1'
_atom_sites_solution_hydrogens difmap
_atom_sites_solution_primary direct
_atom_sites_solution_secondary difmap
_audit_creation_method SHELXL-97
_cell_angle_alpha 90.00
_cell_angle_beta 96.001(1)
_cell_angle_gamma 90.00
_cell_formula_units_Z 2
_cell_length_a 14.2859(5)
_cell_length_b 19.2184(7)
_cell_length_c 14.7702(5)
_cell_measurement_reflns_used 7414
_cell_measurement_temperature 120(2)
_cell_measurement_theta_max 26.61
_cell_measurement_theta_min 2.16
_cell_volume 4033.0(2)
_computing_cell_refinement 'SAINT (Bruker, 2002)'
_computing_data_collection 'SMART (Bruker, 2002)'
_computing_data_reduction 'SAINT (Bruker, 2002)'
_computing_molecular_graphics 'SHELXTL (Bruker, 2002)'
_computing_publication_material 'SHELXTL (Bruker, 2002)'
_computing_structure_refinement 'SHELXTL (Bruker, 2002)'
_computing_structure_solution 'SHELXTL (Bruker, 2002)'
_diffrn_ambient_temperature 120(2)
_diffrn_measured_fraction_theta_full 1.000
_diffrn_measured_fraction_theta_max 1.000
_diffrn_measurement_device_type 'CCD area detector'
_diffrn_measurement_method '\f and \w scans'
_diffrn_radiation_monochromator graphite
_diffrn_radiation_source 'sealed tube'
_diffrn_radiation_type MoK\a
_diffrn_radiation_wavelength 0.71073
_diffrn_reflns_av_R_equivalents 0.0721
_diffrn_reflns_av_sigmaI/netI 0.0716
_diffrn_reflns_limit_h_max 18
_diffrn_reflns_limit_h_min -18
_diffrn_reflns_limit_k_max 25
_diffrn_reflns_limit_k_min -25
_diffrn_reflns_limit_l_max 19
_diffrn_reflns_limit_l_min -17
_diffrn_reflns_number 40312
_diffrn_reflns_theta_full 27.88
_diffrn_reflns_theta_max 27.88
_diffrn_reflns_theta_min 1.74
_diffrn_standards_decay_% 0
_diffrn_standards_number 7478
_exptl_absorpt_coefficient_mu 1.137
_exptl_absorpt_correction_T_max 0.8130
_exptl_absorpt_correction_T_min 0.6591
_exptl_absorpt_correction_type multi-scan
_exptl_absorpt_process_details 'SADABS (Bruker, 2002)'
_exptl_crystal_colour red
_exptl_crystal_density_diffrn 1.598
_exptl_crystal_density_meas 0
_exptl_crystal_density_method 'not measured'
_exptl_crystal_description block
_exptl_crystal_F_000 1984
_exptl_crystal_size_max 0.40
_exptl_crystal_size_mid 0.28
_exptl_crystal_size_min 0.19
_refine_diff_density_max 0.937
_refine_diff_density_min -0.753
_refine_diff_density_rms 0.107
_refine_ls_extinction_method none
_refine_ls_goodness_of_fit_ref 0.967
_refine_ls_hydrogen_treatment constr
_refine_ls_matrix_type full
_refine_ls_number_parameters 546
_refine_ls_number_reflns 9618
_refine_ls_number_restraints 28
_refine_ls_restrained_S_all 0.977
_refine_ls_R_factor_all 0.0732
_refine_ls_R_factor_gt 0.0513
_refine_ls_shift/su_max 0.020
_refine_ls_shift/su_mean 0.000
_refine_ls_structure_factor_coef Fsqd
_refine_ls_weighting_details 'calc w=1/[\s^2^(Fo^2^)+(0.0725P)^2^] where P=(Fo^2^+2Fc^2^)/3'
_refine_ls_weighting_scheme calc
_refine_ls_wR_factor_gt 0.1248
_refine_ls_wR_factor_ref 0.1339
_reflns_number_gt 6777
_reflns_number_total 9618
_reflns_threshold_expression >2sigma(I)
_cod_data_source_file ic060183bsi20060201_102512.cif
_cod_data_source_block Complex_6
_cod_depositor_comments
;
The following automatic conversions were performed:

data item '_symmetry_cell_setting' value 'Monoclinic' was changed to
'monoclinic' in accordance with the
/home/saulius/struct/COD-crude-data/automatic-downloads/DataCite-retrospective/ACS/depositions/lib/dictionaries/cif_core.dic
dictionary named 'cif_core.dic' version 2.4.2 last updated on
2011-04-26.

Automatic conversion script
Id: cif_fix_values 6909 2019-04-08 15:41:33Z antanas 
;
_cod_original_sg_symbol_H-M 'P 21/n'
_cod_database_code 4350253

loop_
_symmetry_equiv_pos_as_xyz
'x, y, z'
'-x+1/2, y+1/2, -z+1/2'
'-x, -y, -z'
'x-1/2, -y-1/2, z-1/2'

loop_
_atom_site_label
_atom_site_type_symbol
_atom_site_fract_x
_atom_site_fract_y
_atom_site_fract_z
_atom_site_U_iso_or_equiv
_atom_site_adp_type
_atom_site_occupancy
_atom_site_symmetry_multiplicity
_atom_site_calc_flag
_atom_site_refinement_flags
_atom_site_disorder_assembly
_atom_site_disorder_group
Zn1 Zn 0.52095(3) 0.021833(18) 0.22381(2) 0.02084(11) Uani 1 1 d . . .
Fe1 Fe 0.54548(3) -0.05265(2) 0.41556(3) 0.01738(11) Uani 1 1 d . . .
P1 P 0.62153(6) -0.11939(4) 0.22529(5) 0.02119(18) Uani 1 1 d . . .
O1 O 0.60549(15) 0.02297(10) 0.34846(14) 0.0220(5) Uani 1 1 d . . .
O2 O 0.44598(15) -0.03881(11) 0.30914(14) 0.0210(5) Uani 1 1 d . . .
O3 O 0.59501(16) -0.05400(11) 0.17437(14) 0.0250(5) Uani 1 1 d . . .
O4 O 0.61153(15) -0.12207(11) 0.32382(14) 0.0230(5) Uani 1 1 d . . .
O5 O 0.56842(16) -0.18272(12) 0.17259(14) 0.0278(5) Uani 1 1 d . . .
O6 O 0.72585(15) -0.14074(12) 0.20486(16) 0.0280(5) Uani 1 1 d . . .
O7 O 0.3200(2) -0.3661(2) 0.3998(2) 0.0794(12) Uani 1 1 d . . .
O8 O 0.2167(2) -0.33560(17) 0.2917(2) 0.0557(8) Uani 1 1 d . . .
O91 O 1.0585(6) 0.0685(4) 0.3035(6) 0.082(2) Uiso 0.50 1 d PD A 1
O101 O 1.0319(5) 0.0355(4) 0.4340(5) 0.0565(18) Uiso 0.50 1 d PD A 1
O92 O 1.0756(5) 0.0494(4) 0.2489(5) 0.070(2) Uiso 0.50 1 d PD B 2
O102 O 1.0423(6) 0.0477(5) 0.3899(7) 0.079(3) Uiso 0.50 1 d PD B 2
O11 O 0.5000 0.0000 0.5000 0.0231(7) Uani 1 2 d S . .
N1 N 0.5691(2) 0.11991(14) 0.20645(17) 0.0251(6) Uani 1 1 d . . .
N2 N 0.40177(19) 0.02928(14) 0.13708(17) 0.0238(6) Uani 1 1 d . . .
N3 N 0.47437(19) -0.14076(13) 0.45420(17) 0.0222(6) Uani 1 1 d . . .
N4 N 0.67152(18) -0.06753(13) 0.49701(17) 0.0209(6) Uani 1 1 d . . .
N5 N 0.2973(2) -0.33650(17) 0.3279(2) 0.0420(8) Uani 1 1 d . . .
N61 N 1.0130(6) 0.0362(4) 0.3502(6) 0.050(2) Uiso 0.50 1 d PD A 1
N62 N 1.0311(7) 0.0322(5) 0.3089(7) 0.076(3) Uiso 0.50 1 d PD B 2
C1 C 0.5227(3) 0.15783(17) 0.1266(2) 0.0323(8) Uani 1 1 d . . .
H1A H 0.5660 0.1938 0.1072 0.039 Uiso 1 1 calc R . .
H1B H 0.4656 0.1815 0.1439 0.039 Uiso 1 1 calc R . .
C2 C 0.4955(3) 0.10846(18) 0.0479(2) 0.0317(8) Uani 1 1 d . . .
H2A H 0.4924 0.1350 -0.0098 0.038 Uiso 1 1 calc R . .
H2B H 0.5453 0.0728 0.0463 0.038 Uiso 1 1 calc R . .
C3 C 0.4022(2) 0.07225(18) 0.0533(2) 0.0287(8) Uani 1 1 d . . .
H3A H 0.3517 0.1076 0.0522 0.034 Uiso 1 1 calc R . .
H3B H 0.3885 0.0420 -0.0008 0.034 Uiso 1 1 calc R . .
C4 C 0.3229(2) -0.00005(17) 0.1459(2) 0.0256(7) Uani 1 1 d . . .
H4A H 0.2731 0.0105 0.1002 0.031 Uiso 1 1 calc R . .
C5 C 0.2995(2) -0.04764(17) 0.2171(2) 0.0239(7) Uani 1 1 d . . .
C6 C 0.2103(2) -0.07796(18) 0.2022(2) 0.0285(7) Uani 1 1 d . . .
H6A H 0.1692 -0.0631 0.1511 0.034 Uiso 1 1 calc R . .
C7 C 0.1792(2) -0.12854(18) 0.2583(2) 0.0302(8) Uani 1 1 d . . .
C8 C 0.2407(2) -0.14835(17) 0.3315(2) 0.0265(7) Uani 1 1 d . . .
H8A H 0.2209 -0.1830 0.3713 0.032 Uiso 1 1 calc R . .
C9 C 0.3310(2) -0.12017(16) 0.3505(2) 0.0219(7) Uani 1 1 d . . .
C10 C 0.3620(2) -0.06778(16) 0.2939(2) 0.0212(7) Uani 1 1 d . . .
C11 C 0.3887(2) -0.15300(16) 0.4260(2) 0.0239(7) Uani 1 1 d . . .
H11A H 0.3586 -0.1879 0.4582 0.029 Uiso 1 1 calc R . .
C12 C 0.0844(2) -0.1633(2) 0.2363(3) 0.0392(9) Uani 1 1 d . . .
H12A H 0.0822 -0.2061 0.2722 0.059 Uiso 1 1 calc R . .
H12B H 0.0752 -0.1747 0.1713 0.059 Uiso 1 1 calc R . .
H12C H 0.0344 -0.1317 0.2514 0.059 Uiso 1 1 calc R . .
C13 C 0.5199(2) -0.18627(17) 0.5260(2) 0.0301(8) Uani 1 1 d . . .
H13A H 0.5520 -0.2246 0.4969 0.036 Uiso 1 1 calc R . .
H13B H 0.4706 -0.2072 0.5597 0.036 Uiso 1 1 calc R . .
C14 C 0.5905(2) -0.15003(17) 0.5930(2) 0.0289(8) Uani 1 1 d . . .
H14A H 0.6055 -0.1810 0.6461 0.035 Uiso 1 1 calc R . .
H14B H 0.5610 -0.1075 0.6149 0.035 Uiso 1 1 calc R . .
C15 C 0.6826(2) -0.12958(17) 0.5556(2) 0.0291(8) Uani 1 1 d . . .
H15A H 0.7311 -0.1203 0.6071 0.035 Uiso 1 1 calc R . .
H15B H 0.7047 -0.1689 0.5202 0.035 Uiso 1 1 calc R . .
C16 C 0.7364(2) -0.02170(16) 0.5060(2) 0.0219(7) Uani 1 1 d . . .
H16A H 0.7866 -0.0300 0.5522 0.026 Uiso 1 1 calc R . .
C17 C 0.7421(2) 0.04214(16) 0.4533(2) 0.0217(7) Uani 1 1 d . . .
C18 C 0.8184(2) 0.08514(17) 0.4812(2) 0.0253(7) Uani 1 1 d . . .
H18A H 0.8609 0.0706 0.5314 0.030 Uiso 1 1 calc R . .
C19 C 0.8356(2) 0.14760(17) 0.4399(2) 0.0284(7) Uani 1 1 d . . .
C20 C 0.7734(2) 0.16596(17) 0.3642(2) 0.0294(8) Uani 1 1 d . . .
H20A H 0.7835 0.2083 0.3335 0.035 Uiso 1 1 calc R . .
C21 C 0.6971(2) 0.12433(16) 0.3321(2) 0.0237(7) Uani 1 1 d . . .
C22 C 0.6789(2) 0.06153(15) 0.3771(2) 0.0205(6) Uani 1 1 d . . .
C23 C 0.6391(2) 0.15028(17) 0.2514(2) 0.0270(7) Uani 1 1 d . . .
H23A H 0.6553 0.1948 0.2299 0.032 Uiso 1 1 calc R . .
C24 C 0.9174(3) 0.1928(2) 0.4747(3) 0.0430(10) Uani 1 1 d . . .
H24A H 0.9377 0.1807 0.5382 0.065 Uiso 1 1 calc R . .
H24B H 0.8983 0.2417 0.4710 0.065 Uiso 1 1 calc R . .
H24C H 0.9696 0.1853 0.4377 0.065 Uiso 1 1 calc R . .
C25 C 0.5012(2) -0.22210(16) 0.2120(2) 0.0239(7) Uani 1 1 d . . .
C26 C 0.4097(2) -0.21973(16) 0.1718(2) 0.0244(7) Uani 1 1 d . . .
H26A H 0.3933 -0.1917 0.1195 0.029 Uiso 1 1 calc R . .
C27 C 0.3428(2) -0.25876(17) 0.2090(2) 0.0277(7) Uani 1 1 d . . .
H27A H 0.2791 -0.2583 0.1830 0.033 Uiso 1 1 calc R . .
C28 C 0.3699(2) -0.29871(17) 0.2849(2) 0.0275(7) Uani 1 1 d . . .
C29 C 0.4617(3) -0.30237(17) 0.3235(2) 0.0310(8) Uani 1 1 d . . .
H29A H 0.4781 -0.3310 0.3752 0.037 Uiso 1 1 calc R . .
C30 C 0.5290(2) -0.26429(17) 0.2864(2) 0.0271(7) Uani 1 1 d . . .
H30A H 0.5931 -0.2666 0.3108 0.032 Uiso 1 1 calc R . .
C31 C 0.7984(2) -0.09546(18) 0.2362(3) 0.0362(9) Uani 1 1 d . A .
C32 C 0.8276(4) -0.0486(3) 0.1784(4) 0.091(2) Uani 1 1 d . . .
H32A H 0.7986 -0.0452 0.1177 0.109 Uiso 1 1 calc R . .
C33 C 0.9035(4) -0.0041(3) 0.2107(5) 0.121(3) Uani 1 1 d . A .
H33A H 0.9278 0.0293 0.1718 0.146 Uiso 1 1 calc R . .
C34 C 0.9398(3) -0.0109(2) 0.2984(5) 0.078(2) Uani 1 1 d D . .
C35 C 0.9104(3) -0.0589(2) 0.3567(4) 0.0577(13) Uani 1 1 d . A .
H35A H 0.9389 -0.0623 0.4176 0.069 Uiso 1 1 calc R . .
C36 C 0.8381(3) -0.1025(2) 0.3247(3) 0.0454(10) Uani 1 1 d . . .
H36A H 0.8159 -0.1371 0.3631 0.054 Uiso 1 1 calc R A .
Cl1 Cl 0.21932(7) -0.15850(6) -0.03241(7) 0.0442(3) Uani 1 1 d D . .
O12 O 0.2471(3) -0.2111(3) -0.0903(3) 0.139(2) Uani 1 1 d D . .
O13 O 0.1909(3) -0.19427(19) 0.0439(3) 0.0951(14) Uani 1 1 d D . .
O14 O 0.2944(2) -0.11341(18) -0.0021(2) 0.0665(10) Uani 1 1 d D . .
O15 O 0.1453(4) -0.1233(3) -0.0712(5) 0.225(4) Uani 1 1 d D . .

loop_
_atom_site_aniso_label
_atom_site_aniso_U_11
_atom_site_aniso_U_22
_atom_site_aniso_U_33
_atom_site_aniso_U_23
_atom_site_aniso_U_13
_atom_site_aniso_U_12
Zn1 0.0268(2) 0.02139(19) 0.01434(19) 0.00245(14) 0.00249(15) 0.00212(15)
Fe1 0.0234(2) 0.0160(2) 0.0128(2) 0.00067(16) 0.00219(17) -0.00118(17)
P1 0.0245(4) 0.0224(4) 0.0172(4) -0.0022(3) 0.0045(3) 0.0006(3)
O1 0.0281(12) 0.0205(11) 0.0171(11) 0.0037(9) 0.0010(9) -0.0049(9)
O2 0.0232(12) 0.0237(11) 0.0157(11) 0.0023(8) 0.0005(9) -0.0021(9)
O3 0.0318(13) 0.0290(12) 0.0150(11) 0.0008(9) 0.0066(9) 0.0049(10)
O4 0.0317(12) 0.0215(11) 0.0162(11) 0.0001(9) 0.0039(9) 0.0021(9)
O5 0.0343(13) 0.0322(13) 0.0177(11) -0.0058(10) 0.0060(10) -0.0093(10)
O6 0.0239(12) 0.0287(12) 0.0321(13) -0.0040(10) 0.0062(10) 0.0009(10)
O7 0.061(2) 0.112(3) 0.063(2) 0.043(2) -0.0008(18) -0.036(2)
O8 0.0371(17) 0.074(2) 0.0552(19) 0.0057(16) 0.0015(15) -0.0242(15)
O11 0.0332(18) 0.0211(15) 0.0152(15) -0.0023(12) 0.0040(13) 0.0038(13)
N1 0.0345(16) 0.0245(14) 0.0167(14) 0.0051(11) 0.0038(12) 0.0039(12)
N2 0.0314(16) 0.0255(14) 0.0147(13) 0.0007(11) 0.0039(11) 0.0058(12)
N3 0.0269(15) 0.0186(13) 0.0213(14) -0.0002(11) 0.0038(11) -0.0007(11)
N4 0.0255(14) 0.0188(13) 0.0179(13) 0.0035(10) 0.0006(11) -0.0004(11)
N5 0.047(2) 0.0427(19) 0.0367(19) 0.0010(15) 0.0070(16) -0.0158(16)
C1 0.045(2) 0.0247(17) 0.0265(18) 0.0115(14) -0.0003(16) 0.0046(15)
C2 0.038(2) 0.037(2) 0.0193(17) 0.0110(15) 0.0026(15) 0.0063(16)
C3 0.0336(19) 0.0350(19) 0.0171(16) 0.0075(14) 0.0003(14) 0.0086(15)
C4 0.0290(18) 0.0274(16) 0.0192(16) -0.0031(13) -0.0037(14) 0.0078(14)
C5 0.0257(17) 0.0268(16) 0.0190(16) -0.0036(13) 0.0018(13) 0.0029(13)
C6 0.0248(18) 0.0324(18) 0.0272(18) -0.0041(15) -0.0029(14) 0.0049(14)
C7 0.0258(18) 0.0349(19) 0.0302(19) -0.0079(15) 0.0042(15) -0.0010(15)
C8 0.0300(18) 0.0275(17) 0.0228(17) -0.0050(14) 0.0058(14) -0.0018(14)
C9 0.0237(16) 0.0220(15) 0.0205(16) -0.0037(12) 0.0044(13) 0.0020(13)
C10 0.0234(17) 0.0226(15) 0.0182(16) -0.0066(12) 0.0048(13) 0.0012(13)
C11 0.0308(18) 0.0192(15) 0.0228(17) 0.0013(13) 0.0084(14) -0.0025(13)
C12 0.029(2) 0.046(2) 0.042(2) -0.0060(18) 0.0019(17) -0.0092(17)
C13 0.0327(19) 0.0250(17) 0.0325(19) 0.0109(15) 0.0022(15) -0.0046(14)
C14 0.038(2) 0.0260(17) 0.0221(17) 0.0101(14) 0.0010(15) -0.0006(15)
C15 0.0314(19) 0.0222(16) 0.0321(19) 0.0111(14) -0.0040(15) -0.0010(14)
C16 0.0238(16) 0.0233(16) 0.0185(16) 0.0014(13) 0.0009(13) 0.0005(13)
C17 0.0251(17) 0.0243(16) 0.0168(15) 0.0007(12) 0.0067(13) -0.0012(13)
C18 0.0272(18) 0.0283(17) 0.0207(17) 0.0010(13) 0.0045(14) -0.0040(14)
C19 0.0313(19) 0.0277(17) 0.0266(18) -0.0002(14) 0.0053(15) -0.0077(14)
C20 0.040(2) 0.0235(16) 0.0259(18) 0.0062(14) 0.0073(15) -0.0091(15)
C21 0.0315(18) 0.0234(16) 0.0168(16) 0.0023(13) 0.0054(13) -0.0022(13)
C22 0.0261(17) 0.0201(15) 0.0163(15) -0.0030(12) 0.0075(13) -0.0013(13)
C23 0.038(2) 0.0197(16) 0.0243(18) 0.0056(13) 0.0086(15) -0.0011(14)
C24 0.049(2) 0.043(2) 0.036(2) 0.0074(18) -0.0043(18) -0.0221(19)
C25 0.0286(18) 0.0217(16) 0.0221(17) -0.0062(13) 0.0068(14) -0.0023(13)
C26 0.0306(18) 0.0238(16) 0.0188(16) -0.0047(13) 0.0019(13) 0.0016(14)
C27 0.0284(18) 0.0255(17) 0.0287(18) -0.0111(14) 0.0012(14) -0.0028(14)
C28 0.0301(18) 0.0222(16) 0.0315(19) -0.0052(14) 0.0092(15) -0.0059(14)
C29 0.040(2) 0.0242(17) 0.0278(19) 0.0023(14) -0.0004(16) -0.0035(15)
C30 0.0260(18) 0.0268(17) 0.0275(18) -0.0023(14) -0.0017(14) -0.0001(14)
C31 0.0244(19) 0.0270(18) 0.056(3) -0.0009(17) -0.0002(17) 0.0027(15)
C32 0.053(3) 0.087(4) 0.122(5) 0.066(4) -0.040(3) -0.029(3)
C33 0.072(4) 0.081(4) 0.195(8) 0.093(5) -0.065(5) -0.045(3)
C34 0.037(3) 0.027(2) 0.159(6) 0.003(3) -0.039(3) 0.0020(19)
C35 0.031(2) 0.061(3) 0.080(4) -0.028(3) 0.001(2) 0.007(2)
C36 0.025(2) 0.064(3) 0.049(3) -0.020(2) 0.0078(18) -0.0002(19)
Cl1 0.0388(6) 0.0574(6) 0.0345(5) -0.0004(5) -0.0045(4) -0.0168(5)
O12 0.116(4) 0.185(5) 0.130(4) -0.108(4) 0.084(3) -0.081(4)
O13 0.140(4) 0.069(2) 0.084(3) -0.014(2) 0.048(3) -0.042(3)
O14 0.056(2) 0.084(2) 0.060(2) -0.0194(18) 0.0097(16) -0.0418(18)
O15 0.182(6) 0.082(3) 0.361(10) 0.064(5) -0.204(7) -0.023(4)

loop_
_atom_type_symbol
_atom_type_description
_atom_type_scat_dispersion_real
_atom_type_scat_dispersion_imag
_atom_type_scat_source
C C 0.0033 0.0016 'International Tables Vol C Tables 4.2.6.8 and 6.1.1.4'
H H 0.0000 0.0000 'International Tables Vol C Tables 4.2.6.8 and 6.1.1.4'
N N 0.0061 0.0033 'International Tables Vol C Tables 4.2.6.8 and 6.1.1.4'
O O 0.0106 0.0060 'International Tables Vol C Tables 4.2.6.8 and 6.1.1.4'
P P 0.1023 0.0942 'International Tables Vol C Tables 4.2.6.8 and 6.1.1.4'
Cl Cl 0.1484 0.1585 'International Tables Vol C Tables 4.2.6.8 and 6.1.1.4'
Fe Fe 0.3463 0.8444 'International Tables Vol C Tables 4.2.6.8 and 6.1.1.4'
Zn Zn 0.2839 1.4301 'International Tables Vol C Tables 4.2.6.8 and 6.1.1.4'

loop_
_geom_angle_atom_site_label_1
_geom_angle_atom_site_label_2
_geom_angle_atom_site_label_3
_geom_angle
_geom_angle_site_symmetry_1
O3 Zn1 N2 105.33(10) .
O3 Zn1 N1 115.74(10) .
N2 Zn1 N1 97.34(11) .
O3 Zn1 O2 97.98(9) .
N2 Zn1 O2 88.33(9) .
N1 Zn1 O2 142.58(9) .
O3 Zn1 O1 92.89(9) .
N2 Zn1 O1 157.62(10) .
N1 Zn1 O1 85.96(9) .
O2 Zn1 O1 76.15(8) .
O11 Fe1 O1 98.09(6) .
O11 Fe1 O2 101.03(6) .
O1 Fe1 O2 79.77(8) .
O11 Fe1 N4 91.73(7) .
O1 Fe1 N4 89.80(9) .
O2 Fe1 N4 164.49(9) .
O11 Fe1 N3 92.63(7) .
O1 Fe1 N3 166.27(9) .
O2 Fe1 N3 89.80(9) .
N4 Fe1 N3 98.47(10) .
O11 Fe1 O4 173.82(6) .
O1 Fe1 O4 84.33(8) .
O2 Fe1 O4 84.98(8) .
N4 Fe1 O4 82.57(9) .
N3 Fe1 O4 85.88(9) .
O4 P1 O3 118.67(12) .
O4 P1 O5 111.37(12) .
O3 P1 O5 108.30(13) .
O4 P1 O6 111.32(13) .
O3 P1 O6 108.20(13) .
O5 P1 O6 96.72(12) .
C22 O1 Fe1 128.10(19) .
C22 O1 Zn1 130.93(18) .
Fe1 O1 Zn1 100.97(9) .
C10 O2 Fe1 128.97(19) .
C10 O2 Zn1 130.21(19) .
Fe1 O2 Zn1 100.31(9) .
P1 O3 Zn1 123.36(13) .
P1 O4 Fe1 132.99(13) .
C25 O5 P1 121.53(19) .
C31 O6 P1 116.8(2) .
Fe1 O11 Fe1 179.998(1) 3_656
C23 N1 C1 116.6(3) .
C23 N1 Zn1 127.8(2) .
C1 N1 Zn1 115.3(2) .
C4 N2 C3 114.2(3) .
C4 N2 Zn1 126.6(2) .
C3 N2 Zn1 119.2(2) .
C11 N3 C13 117.6(3) .
C11 N3 Fe1 122.7(2) .
C13 N3 Fe1 119.2(2) .
C16 N4 C15 117.8(3) .
C16 N4 Fe1 122.8(2) .
C15 N4 Fe1 119.0(2) .
O8 N5 O7 122.9(3) .
O8 N5 C28 118.8(3) .
O7 N5 C28 118.3(3) .
O91 N61 O101 121.1(9) .
O91 N61 C34 114.2(8) .
O101 N61 C34 124.1(7) .
O92 N62 O102 129.3(10) .
O92 N62 C34 126.0(9) .
O102 N62 C34 104.6(8) .
N1 C1 C2 111.0(3) .
C3 C2 C1 113.8(3) .
N2 C3 C2 112.3(3) .
N2 C4 C5 128.3(3) .
C6 C5 C10 119.9(3) .
C6 C5 C4 114.9(3) .
C10 C5 C4 125.0(3) .
C7 C6 C5 122.9(3) .
C8 C7 C6 116.6(3) .
C8 C7 C12 122.0(3) .
C6 C7 C12 121.3(3) .
C7 C8 C9 123.4(3) .
C8 C9 C10 119.8(3) .
C8 C9 C11 114.9(3) .
C10 C9 C11 125.1(3) .
O2 C10 C9 122.5(3) .
O2 C10 C5 120.3(3) .
C9 C10 C5 117.2(3) .
N3 C11 C9 128.1(3) .
N3 C13 C14 114.4(3) .
C13 C14 C15 115.0(3) .
N4 C15 C14 112.1(3) .
N4 C16 C17 127.3(3) .
C18 C17 C22 119.5(3) .
C18 C17 C16 115.2(3) .
C22 C17 C16 125.3(3) .
C19 C18 C17 123.7(3) .
C18 C19 C20 116.4(3) .
C18 C19 C24 121.3(3) .
C20 C19 C24 122.3(3) .
C21 C20 C19 122.4(3) .
C20 C21 C22 120.3(3) .
C20 C21 C23 115.9(3) .
C22 C21 C23 123.8(3) .
O1 C22 C21 120.5(3) .
O1 C22 C17 121.8(3) .
C21 C22 C17 117.7(3) .
N1 C23 C21 127.6(3) .
C26 C25 C30 122.6(3) .
C26 C25 O5 117.7(3) .
C30 C25 O5 119.6(3) .
C27 C26 C25 118.5(3) .
C26 C27 C28 118.7(3) .
C29 C28 C27 122.6(3) .
C29 C28 N5 118.9(3) .
C27 C28 N5 118.5(3) .
C30 C29 C28 119.1(3) .
C29 C30 C25 118.4(3) .
C32 C31 C36 123.2(4) .
C32 C31 O6 118.6(4) .
C36 C31 O6 118.2(3) .
C31 C32 C33 118.0(5) .
C34 C33 C32 117.7(5) .
C33 C34 C35 124.1(5) .
C33 C34 N61 126.7(6) .
C35 C34 N61 109.0(6) .
C33 C34 N62 106.3(6) .
C35 C34 N62 128.1(6) .
N61 C34 N62 26.1(4) .
C34 C35 C36 117.8(5) .
C35 C36 C31 119.2(5) .
O15 Cl1 O12 111.4(4) .
O15 Cl1 O14 111.5(3) .
O12 Cl1 O14 112.3(2) .
O15 Cl1 O13 108.0(4) .
O12 Cl1 O13 104.9(3) .
O14 Cl1 O13 108.5(2) .

loop_
_geom_bond_atom_site_label_1
_geom_bond_atom_site_label_2
_geom_bond_distance
_geom_bond_site_symmetry_2
Zn1 O3 1.984(2) .
Zn1 N2 2.026(3) .
Zn1 N1 2.032(3) .
Zn1 O2 2.092(2) .
Zn1 O1 2.094(2) .
Fe1 O11 1.7807(4) .
Fe1 O1 2.002(2) .
Fe1 O2 2.024(2) .
Fe1 N4 2.078(3) .
Fe1 N3 2.085(3) .
Fe1 O4 2.185(2) .
P1 O4 1.478(2) .
P1 O3 1.493(2) .
P1 O5 1.594(2) .
P1 O6 1.605(2) .
O1 C22 1.318(4) .
O2 C10 1.320(4) .
O5 C25 1.397(4) .
O6 C31 1.395(4) .
O7 N5 1.218(4) .
O8 N5 1.217(4) .
O91 N61 1.174(9) .
O101 N61 1.238(9) .
O92 N62 1.189(10) .
O102 N62 1.228(10) .
O11 Fe1 1.7807(4) 3_656
N1 C23 1.282(4) .
N1 C1 1.482(4) .
N2 C4 1.279(4) .
N2 C3 1.489(4) .
N3 C11 1.272(4) .
N3 C13 1.472(4) .
N4 C16 1.275(4) .
N4 C15 1.472(4) .
N5 C28 1.464(4) .
N61 C34 1.527(9) .
N62 C34 1.540(10) .
C1 C2 1.520(5) .
C2 C3 1.512(5) .
C4 C5 1.459(5) .
C5 C6 1.398(4) .
C5 C10 1.421(4) .
C6 C7 1.381(5) .
C7 C8 1.374(5) .
C7 C12 1.515(5) .
C8 C9 1.401(4) .
C9 C10 1.410(4) .
C9 C11 1.460(4) .
C13 C14 1.508(5) .
C14 C15 1.530(5) .
C16 C17 1.460(4) .
C17 C18 1.395(4) .
C17 C22 1.416(4) .
C18 C19 1.380(4) .
C19 C20 1.399(5) .
C19 C24 1.503(5) .
C20 C21 1.395(4) .
C21 C22 1.415(4) .
C21 C23 1.466(4) .
C25 C26 1.379(4) .
C25 C30 1.389(4) .
C26 C27 1.375(5) .
C27 C28 1.381(5) .
C28 C29 1.376(5) .
C29 C30 1.368(5) .
C31 C32 1.337(6) .
C31 C36 1.375(5) .
C32 C33 1.424(7) .
C33 C34 1.351(8) .
C34 C35 1.359(7) .
C35 C36 1.374(6) .
Cl1 O15 1.333(4) .
Cl1 O12 1.408(4) .
Cl1 O14 1.414(3) .
Cl1 O13 1.415(4) .

loop_
_geom_torsion_atom_site_label_1
_geom_torsion_atom_site_label_2
_geom_torsion_atom_site_label_3
_geom_torsion_atom_site_label_4
_geom_torsion
_geom_torsion_site_symmetry_4
O11 Fe1 O1 C22 67.8(2) .
O2 Fe1 O1 C22 167.6(2) .
N4 Fe1 O1 C22 -24.0(2) .
N3 Fe1 O1 C22 -151.3(4) .
O4 Fe1 O1 C22 -106.5(2) .
O11 Fe1 O1 Zn1 -112.75(7) .
O2 Fe1 O1 Zn1 -12.92(9) .
N4 Fe1 O1 Zn1 155.53(10) .
N3 Fe1 O1 Zn1 28.2(4) .
O4 Fe1 O1 Zn1 72.98(9) .
O3 Zn1 O1 C22 94.6(3) .
N2 Zn1 O1 C22 -120.5(3) .
N1 Zn1 O1 C22 -21.0(3) .
O2 Zn1 O1 C22 -167.9(3) .
O3 Zn1 O1 Fe1 -84.84(10) .
N2 Zn1 O1 Fe1 60.0(3) .
N1 Zn1 O1 Fe1 159.54(11) .
O2 Zn1 O1 Fe1 12.67(8) .
O11 Fe1 O2 C10 -78.5(2) .
O1 Fe1 O2 C10 -174.8(2) .
N4 Fe1 O2 C10 136.8(3) .
N3 Fe1 O2 C10 14.2(2) .
O4 Fe1 O2 C10 100.1(2) .
O11 Fe1 O2 Zn1 109.26(7) .
O1 Fe1 O2 Zn1 12.91(9) .
N4 Fe1 O2 Zn1 -35.5(4) .
N3 Fe1 O2 Zn1 -158.10(10) .
O4 Fe1 O2 Zn1 -72.22(9) .
O3 Zn1 O2 C10 -93.6(2) .
N2 Zn1 O2 C10 11.6(2) .
N1 Zn1 O2 C10 111.6(3) .
O1 Zn1 O2 C10 175.4(3) .
O3 Zn1 O2 Fe1 78.53(10) .
N2 Zn1 O2 Fe1 -176.22(10) .
N1 Zn1 O2 Fe1 -76.29(17) .
O1 Zn1 O2 Fe1 -12.50(8) .
O4 P1 O3 Zn1 -14.1(2) .
O5 P1 O3 Zn1 114.04(16) .
O6 P1 O3 Zn1 -142.16(15) .
N2 Zn1 O3 P1 -118.54(16) .
N1 Zn1 O3 P1 135.24(16) .
O2 Zn1 O3 P1 -28.08(17) .
O1 Zn1 O3 P1 48.33(16) .
O3 P1 O4 Fe1 10.0(2) .
O5 P1 O4 Fe1 -116.73(18) .
O6 P1 O4 Fe1 136.55(16) .
O11 Fe1 O4 P1 -156.0(4) .
O1 Fe1 O4 P1 -42.59(18) .
O2 Fe1 O4 P1 37.59(18) .
N4 Fe1 O4 P1 -133.13(19) .
N3 Fe1 O4 P1 127.76(19) .
O4 P1 O5 C25 16.4(3) .
O3 P1 O5 C25 -115.8(2) .
O6 P1 O5 C25 132.4(2) .
O4 P1 O6 C31 -67.0(3) .
O3 P1 O6 C31 65.1(3) .
O5 P1 O6 C31 176.9(2) .
O1 Fe1 O11 Fe1 -112(10) 3_656
O2 Fe1 O11 Fe1 167(10) 3_656
N4 Fe1 O11 Fe1 -22(10) 3_656
N3 Fe1 O11 Fe1 77(10) 3_656
O4 Fe1 O11 Fe1 1(10) 3_656
O3 Zn1 N1 C23 -77.1(3) .
N2 Zn1 N1 C23 171.9(3) .
O2 Zn1 N1 C23 75.0(3) .
O1 Zn1 N1 C23 14.2(3) .
O3 Zn1 N1 C1 96.6(2) .
N2 Zn1 N1 C1 -14.3(2) .
O2 Zn1 N1 C1 -111.3(2) .
O1 Zn1 N1 C1 -172.1(2) .
O3 Zn1 N2 C4 94.9(3) .
N1 Zn1 N2 C4 -145.8(3) .
O2 Zn1 N2 C4 -3.0(3) .
O1 Zn1 N2 C4 -48.6(4) .
O3 Zn1 N2 C3 -84.8(2) .
N1 Zn1 N2 C3 34.5(2) .
O2 Zn1 N2 C3 177.4(2) .
O1 Zn1 N2 C3 131.8(3) .
O11 Fe1 N3 C11 83.2(2) .
O1 Fe1 N3 C11 -58.2(5) .
O2 Fe1 N3 C11 -17.8(3) .
N4 Fe1 N3 C11 175.3(2) .
O4 Fe1 N3 C11 -102.8(3) .
O11 Fe1 N3 C13 -88.5(2) .
O1 Fe1 N3 C13 130.1(4) .
O2 Fe1 N3 C13 170.5(2) .
N4 Fe1 N3 C13 3.7(2) .
O4 Fe1 N3 C13 85.5(2) .
O11 Fe1 N4 C16 -78.5(2) .
O1 Fe1 N4 C16 19.6(2) .
O2 Fe1 N4 C16 67.0(4) .
N3 Fe1 N4 C16 -171.4(2) .
O4 Fe1 N4 C16 103.9(3) .
O11 Fe1 N4 C15 93.8(2) .
O1 Fe1 N4 C15 -168.1(2) .
O2 Fe1 N4 C15 -120.7(4) .
N3 Fe1 N4 C15 0.9(2) .
O4 Fe1 N4 C15 -83.8(2) .
C23 N1 C1 C2 140.4(3) .
Zn1 N1 C1 C2 -34.1(4) .
N1 C1 C2 C3 84.0(4) .
C4 N2 C3 C2 177.4(3) .
Zn1 N2 C3 C2 -2.9(4) .
C1 C2 C3 N2 -60.3(4) .
C3 N2 C4 C5 177.0(3) .
Zn1 N2 C4 C5 -2.6(5) .
N2 C4 C5 C6 -172.4(3) .
N2 C4 C5 C10 3.0(5) .
C10 C5 C6 C7 -1.2(5) .
C4 C5 C6 C7 174.5(3) .
C5 C6 C7 C8 0.2(5) .
C5 C6 C7 C12 -176.1(3) .
C6 C7 C8 C9 -0.2(5) .
C12 C7 C8 C9 176.0(3) .
C7 C8 C9 C10 1.2(5) .
C7 C8 C9 C11 -174.2(3) .
Fe1 O2 C10 C9 -5.4(4) .
Zn1 O2 C10 C9 164.7(2) .
Fe1 O2 C10 C5 175.9(2) .
Zn1 O2 C10 C5 -14.0(4) .
C8 C9 C10 O2 179.2(3) .
C11 C9 C10 O2 -5.9(5) .
C8 C9 C10 C5 -2.1(4) .
C11 C9 C10 C5 172.8(3) .
C6 C5 C10 O2 -179.2(3) .
C4 C5 C10 O2 5.6(5) .
C6 C5 C10 C9 2.1(4) .
C4 C5 C10 C9 -173.1(3) .
C13 N3 C11 C9 -173.7(3) .
Fe1 N3 C11 C9 14.5(5) .
C8 C9 C11 N3 175.5(3) .
C10 C9 C11 N3 0.4(5) .
C11 N3 C13 C14 -145.2(3) .
Fe1 N3 C13 C14 26.9(4) .
N3 C13 C14 C15 -72.0(4) .
C16 N4 C15 C14 137.8(3) .
Fe1 N4 C15 C14 -34.9(4) .
C13 C14 C15 N4 76.6(4) .
C15 N4 C16 C17 177.5(3) .
Fe1 N4 C16 C17 -10.1(4) .
N4 C16 C17 C18 176.4(3) .
N4 C16 C17 C22 -5.2(5) .
C22 C17 C18 C19 1.6(5) .
C16 C17 C18 C19 -179.9(3) .
C17 C18 C19 C20 -2.2(5) .
C17 C18 C19 C24 178.1(3) .
C18 C19 C20 C21 0.8(5) .
C24 C19 C20 C21 -179.5(3) .
C19 C20 C21 C22 1.2(5) .
C19 C20 C21 C23 -179.2(3) .
Fe1 O1 C22 C21 -162.8(2) .
Zn1 O1 C22 C21 17.8(4) .
Fe1 O1 C22 C17 17.2(4) .
Zn1 O1 C22 C17 -162.2(2) .
C20 C21 C22 O1 178.2(3) .
C23 C21 C22 O1 -1.4(5) .
C20 C21 C22 C17 -1.8(4) .
C23 C21 C22 C17 178.7(3) .
C18 C17 C22 O1 -179.5(3) .
C16 C17 C22 O1 2.1(5) .
C18 C17 C22 C21 0.5(4) .
C16 C17 C22 C21 -177.9(3) .
C1 N1 C23 C21 -179.7(3) .
Zn1 N1 C23 C21 -6.1(5) .
C20 C21 C23 N1 175.7(3) .
C22 C21 C23 N1 -4.7(5) .
P1 O5 C25 C26 115.4(3) .
P1 O5 C25 C30 -67.7(4) .
C30 C25 C26 C27 2.5(5) .
O5 C25 C26 C27 179.3(3) .
C25 C26 C27 C28 -0.1(5) .
C26 C27 C28 C29 -1.7(5) .
C26 C27 C28 N5 175.9(3) .
O8 N5 C28 C29 -177.0(3) .
O7 N5 C28 C29 4.8(5) .
O8 N5 C28 C27 5.3(5) .
O7 N5 C28 C27 -173.0(4) .
C27 C28 C29 C30 1.0(5) .
N5 C28 C29 C30 -176.6(3) .
C28 C29 C30 C25 1.4(5) .
C26 C25 C30 C29 -3.2(5) .
O5 C25 C30 C29 -179.9(3) .
P1 O6 C31 C32 -96.6(4) .
P1 O6 C31 C36 85.1(4) .
C36 C31 C32 C33 -0.1(9) .
O6 C31 C32 C33 -178.3(5) .
C31 C32 C33 C34 -1.5(10) .
C32 C33 C34 C35 2.2(10) .
C32 C33 C34 N61 -172.6(7) .
C32 C33 C34 N62 169.1(7) .
O91 N61 C34 C33 -21.4(11) .
O101 N61 C34 C33 166.7(8) .
O91 N61 C34 C35 163.2(7) .
O101 N61 C34 C35 -8.8(10) .
O91 N61 C34 N62 22.0(11) .
O101 N61 C34 N62 -150.0(18) .
O92 N62 C34 C33 -21.1(12) .
O102 N62 C34 C33 154.6(8) .
O92 N62 C34 C35 145.1(10) .
O102 N62 C34 C35 -39.2(11) .
O92 N62 C34 N61 -166(2) .
O102 N62 C34 N61 9.6(10) .
C33 C34 C35 C36 -1.2(8) .
N61 C34 C35 C36 174.4(5) .
N62 C34 C35 C36 -165.1(6) .
C34 C35 C36 C31 -0.5(6) .
C32 C31 C36 C35 1.1(7) .
O6 C31 C36 C35 179.3(3) .
